data_2226894
loop_
_publ_author_name
'John, Peter'
'Sharif, Shahzad'
'Khan, Islam Ullah'
'Khizar, Saima'
'Tiekink, Edward R. T.'

_publ_section_title
;
 <i>N</i>-(3,4-Dimethylphenyl)benzenesulfonamide
;
_journal_coeditor_code HB5533
_journal_issue 8
_journal_name_full 'Acta Crystallographica Section E'
_journal_page_first o1983
_journal_paper_doi 10.1107/S1600536810026656
_journal_volume 66
_journal_year 2010
_chemical_formula_iupac 'C14 H15 N O2 S'
_chemical_formula_moiety 'C14 H15 N O2 S'
_chemical_formula_sum 'C14 H15 N O2 S'
_chemical_formula_weight 261.33
_chemical_name_systematic
;
<i>N</i>-(3,4-Dimethylphenyl)benzenesulfonamide
;
_space_group_IT_number 15
_symmetry_cell_setting monoclinic
_symmetry_space_group_name_Hall '-C 2yc'
_symmetry_space_group_name_H-M 'C 1 2/c 1'
_atom_sites_solution_hydrogens geom
_atom_sites_solution_primary direct
_atom_sites_solution_secondary difmap
_audit_creation_method SHELXL-97
_cell_angle_alpha 90
_cell_angle_beta 132.014(2)
_cell_angle_gamma 90
_cell_formula_units_Z 8
_cell_length_a 24.2129(12)
_cell_length_b 9.2616(5)
_cell_length_c 16.5584(16)
_cell_measurement_reflns_used 2975
_cell_measurement_temperature 293(2)
_cell_measurement_theta_max 24.2
_cell_measurement_theta_min 2.5
_cell_volume 2758.9(3)
_computing_cell_refinement 'SAINT (Bruker, 2007)'
_computing_data_collection 'APEX2 (Bruker, 2007)'
_computing_data_reduction 'SAINT (Bruker, 2007)'
_computing_molecular_graphics
;
ORTEP-3 (Farrugia, 1997) and DIAMOND (Brandenburg, 2006)
;
_computing_publication_material 'publCIF (Westrip, 2010)'
_computing_structure_refinement 'SHELXL97 (Sheldrick, 2008)'
_computing_structure_solution 'SHELXS97 (Sheldrick, 2008)'
_diffrn_ambient_temperature 293(2)
_diffrn_measured_fraction_theta_full 0.997
_diffrn_measured_fraction_theta_max 0.997
_diffrn_measurement_device_type 'Bruker APEXII CCD'
_diffrn_measurement_method '\f and \w scans'
_diffrn_radiation_monochromator graphite
_diffrn_radiation_source 'fine-focus sealed tube'
_diffrn_radiation_type MoK\a
_diffrn_radiation_wavelength 0.71073
_diffrn_reflns_av_R_equivalents 0.0355
_diffrn_reflns_av_sigmaI/netI 0.0346
_diffrn_reflns_limit_h_max 30
_diffrn_reflns_limit_h_min -30
_diffrn_reflns_limit_k_max 11
_diffrn_reflns_limit_k_min -11
_diffrn_reflns_limit_l_max 20
_diffrn_reflns_limit_l_min -20
_diffrn_reflns_number 11486
_diffrn_reflns_theta_full 26.5
_diffrn_reflns_theta_max 26.50
_diffrn_reflns_theta_min 2.26
_exptl_absorpt_coefficient_mu 0.228
_exptl_absorpt_correction_T_max 0.947
_exptl_absorpt_correction_T_min 0.795
_exptl_absorpt_correction_type multi-scan
_exptl_absorpt_process_details '(SADABS; Sheldrick, 1996)'
_exptl_crystal_colour colourless
_exptl_crystal_density_diffrn 1.258
_exptl_crystal_density_method 'not measured'
_exptl_crystal_description prism
_exptl_crystal_F_000 1104
_exptl_crystal_size_max 0.31
_exptl_crystal_size_mid 0.08
_exptl_crystal_size_min 0.07
_refine_diff_density_max 0.56
_refine_diff_density_min -0.65
_refine_ls_extinction_method none
_refine_ls_goodness_of_fit_ref 1.09
_refine_ls_hydrogen_treatment mixed
_refine_ls_matrix_type full
_refine_ls_number_parameters 168
_refine_ls_number_reflns 2864
_refine_ls_number_restraints 37
_refine_ls_restrained_S_all 1.21
_refine_ls_R_factor_all 0.083
_refine_ls_R_factor_gt 0.055
_refine_ls_shift/su_max_lt 0.001
_refine_ls_shift/su_mean 0.000
_refine_ls_structure_factor_coef Fsqd
_refine_ls_weighting_details 'calc w=1/[\s^2^(Fo^2^)+(0.1221P)^2^+0.6451P] where P=(Fo^2^+2Fc^2^)/3'
_refine_ls_weighting_scheme calc
_refine_ls_wR_factor_gt 0.164
_refine_ls_wR_factor_ref 0.196
_reflns_number_gt 2112
_reflns_number_total 2864
_reflns_threshold_expression I>2\s(I)
_cod_data_source_file hb5533.cif
_cod_data_source_block I
_cod_original_sg_symbol_H-M 'C 2/c'
_cod_database_code 2226894
_cod_database_fobs_code 2226894

loop_
_symmetry_equiv_pos_as_xyz
'x, y, z'
'-x, y, -z+1/2'
'x+1/2, y+1/2, z'
'-x+1/2, y+1/2, -z+1/2'
'-x, -y, -z'
'x, -y, z-1/2'
'-x+1/2, -y+1/2, -z'
'x+1/2, -y+1/2, z-1/2'

loop_
_atom_site_type_symbol
_atom_site_label
_atom_site_fract_x
_atom_site_fract_y
_atom_site_fract_z
_atom_site_U_iso_or_equiv
_atom_site_adp_type
_atom_site_calc_flag
_atom_site_refinement_flags
_atom_site_occupancy
_atom_site_disorder_assembly
_atom_site_disorder_group
S S1 0.21969(4) 0.08206(8) 0.26474(6) 0.0437(3) Uani d . 1 . .
O O1 0.16507(13) 0.0323(3) 0.15598(16) 0.0610(6) Uani d . 1 . .
O O2 0.22892(12) 0.2337(2) 0.28664(18) 0.0567(6) Uani d . 1 . .
N N1 0.29812(14) 0.0196(3) 0.3083(2) 0.0492(6) Uani d D 1 . .
H H1n 0.291(2) -0.063(2) 0.280(3) 0.059 Uiso d D 1 . .
C C1 0.20212(16) 0.0052(3) 0.3427(2) 0.0448(7) Uani d U 1 . .
C C2 0.2297(2) 0.0696(4) 0.4375(3) 0.0690(10) Uani d U 1 . .
H H2 0.2586 0.1526 0.4613 0.083 Uiso calc R 1 . .
C C3 0.2149(3) 0.0117(5) 0.4979(3) 0.0875(13) Uani d U 1 . .
H H3 0.2337 0.0557 0.5625 0.105 Uiso calc R 1 . .
C C4 0.1730(3) -0.1089(5) 0.4635(4) 0.0935(14) Uani d U 1 . .
H H4 0.1643 -0.1497 0.5054 0.112 Uiso calc R 1 . .
C C5 0.1437(4) -0.1704(6) 0.3671(5) 0.1114(18) Uani d U 1 . .
H H5 0.1129 -0.2507 0.3418 0.134 Uiso calc R 1 . .
C C6 0.1591(3) -0.1147(5) 0.3065(4) 0.0851(13) Uani d U 1 . .
H H6 0.1403 -0.1588 0.2420 0.102 Uiso calc R 1 . .
C C7 0.36691(17) 0.0393(3) 0.4183(2) 0.0470(7) Uani d . 1 . .
C C8 0.39442(19) 0.1756(3) 0.4603(3) 0.0537(8) Uani d . 1 . .
H H8 0.3673 0.2562 0.4178 0.064 Uiso calc R 1 . .
C C9 0.46209(19) 0.1938(4) 0.5652(3) 0.0607(9) Uani d . 1 . .
C C10 0.50388(19) 0.0737(4) 0.6287(3) 0.0638(10) Uani d . 1 . .
C C11 0.4750(2) -0.0623(4) 0.5834(3) 0.0683(10) Uani d . 1 . .
H H11 0.5022 -0.1436 0.6246 0.082 Uiso calc R 1 . .
C C12 0.4080(2) -0.0805(4) 0.4804(3) 0.0581(8) Uani d . 1 . .
H H12 0.3902 -0.1728 0.4523 0.070 Uiso calc R 1 . .
C C13 0.4905(3) 0.3462(5) 0.6065(4) 0.1030(16) Uani d . 1 . .
H H13A 0.5075 0.3559 0.6778 0.154 Uiso calc R 1 . .
H H13B 0.4511 0.4139 0.5581 0.154 Uiso calc R 1 . .
H H13C 0.5309 0.3653 0.6096 0.154 Uiso calc R 1 . .
C C14 0.5778(2) 0.0900(6) 0.7430(3) 0.0921(15) Uani d . 1 . .
H H14A 0.6053 0.1672 0.7454 0.138 Uiso calc R 1 . .
H H14B 0.6054 0.0017 0.7654 0.138 Uiso calc R 1 . .
H H14C 0.5697 0.1115 0.7912 0.138 Uiso calc R 1 . .

loop_
_atom_site_aniso_label
_atom_site_aniso_U_11
_atom_site_aniso_U_22
_atom_site_aniso_U_33
_atom_site_aniso_U_12
_atom_site_aniso_U_13
_atom_site_aniso_U_23
S1 0.0524(5) 0.0421(5) 0.0424(4) 0.0023(3) 0.0340(4) 0.0028(3)
O1 0.0623(14) 0.0769(16) 0.0388(12) -0.0017(12) 0.0317(11) -0.0011(10)
O2 0.0678(14) 0.0410(12) 0.0680(14) 0.0076(10) 0.0483(13) 0.0091(10)
N1 0.0572(15) 0.0462(14) 0.0533(15) -0.0004(12) 0.0407(13) -0.0075(12)
C1 0.0560(16) 0.0416(15) 0.0466(15) -0.0004(12) 0.0384(14) -0.0012(12)
C2 0.089(2) 0.072(2) 0.0622(19) -0.0237(18) 0.0574(19) -0.0184(16)
C3 0.118(3) 0.102(3) 0.071(2) -0.024(2) 0.075(2) -0.019(2)
C4 0.132(3) 0.098(3) 0.091(3) -0.025(3) 0.092(3) -0.005(2)
C5 0.155(4) 0.101(3) 0.118(3) -0.054(3) 0.108(3) -0.021(2)
C6 0.121(3) 0.079(2) 0.084(2) -0.038(2) 0.080(2) -0.026(2)
C7 0.0513(16) 0.0521(17) 0.0538(17) 0.0004(13) 0.0418(15) 0.0004(14)
C8 0.0551(18) 0.0536(19) 0.0588(19) 0.0010(14) 0.0408(17) -0.0001(14)
C9 0.0553(19) 0.071(2) 0.064(2) -0.0095(17) 0.0436(18) -0.0090(18)
C10 0.0481(19) 0.094(3) 0.058(2) -0.0018(18) 0.0389(17) 0.0061(19)
C11 0.062(2) 0.075(3) 0.074(2) 0.0142(18) 0.048(2) 0.0238(19)
C12 0.061(2) 0.0554(19) 0.067(2) 0.0035(15) 0.0462(18) 0.0068(16)
C13 0.078(3) 0.098(4) 0.091(3) -0.020(3) 0.039(3) -0.022(3)
C14 0.058(2) 0.142(4) 0.068(3) -0.008(2) 0.038(2) 0.011(3)

loop_
_atom_type_symbol
_atom_type_description
_atom_type_scat_dispersion_real
_atom_type_scat_dispersion_imag
_atom_type_scat_source
C C 0.0033 0.0016 'International Tables Vol C Tables 4.2.6.8 and 6.1.1.4'
H H 0.0000 0.0000 'International Tables Vol C Tables 4.2.6.8 and 6.1.1.4'
N N 0.0061 0.0033 'International Tables Vol C Tables 4.2.6.8 and 6.1.1.4'
O O 0.0106 0.0060 'International Tables Vol C Tables 4.2.6.8 and 6.1.1.4'
S S 0.1246 0.1234 'International Tables Vol C Tables 4.2.6.8 and 6.1.1.4'

loop_
_geom_angle_atom_site_label_1
_geom_angle_atom_site_label_2
_geom_angle_atom_site_label_3
_geom_angle_site_symmetry_1
_geom_angle_site_symmetry_3
_geom_angle
_geom_angle_publ_flag
O1 S1 O2 . . 119.67(15) ?
O1 S1 N1 . . 105.54(14) ?
O2 S1 N1 . . 107.46(13) ?
O1 S1 C1 . . 108.80(14) ?
O2 S1 C1 . . 106.57(13) ?
N1 S1 C1 . . 108.39(14) ?
C7 N1 S1 . . 122.54(19) ?
C7 N1 H1N . . 117(2) ?
S1 N1 H1N . . 109(2) ?
C6 C1 C2 . . 120.5(3) ?
C6 C1 S1 . . 119.9(2) ?
C2 C1 S1 . . 119.6(2) ?
C1 C2 C3 . . 120.0(4) ?
C1 C2 H2 . . 120.0 ?
C3 C2 H2 . . 120.0 ?
C4 C3 C2 . . 120.1(4) ?
C4 C3 H3 . . 120.0 ?
C2 C3 H3 . . 120.0 ?
C3 C4 C5 . . 119.7(4) ?
C3 C4 H4 . . 120.1 ?
C5 C4 H4 . . 120.1 ?
C4 C5 C6 . . 120.7(4) ?
C4 C5 H5 . . 119.7 ?
C6 C5 H5 . . 119.7 ?
C1 C6 C5 . . 119.0(4) ?
C1 C6 H6 . . 120.5 ?
C5 C6 H6 . . 120.5 ?
C8 C7 C12 . . 119.7(3) ?
C8 C7 N1 . . 121.0(3) ?
C12 C7 N1 . . 119.2(3) ?
C7 C8 C9 . . 120.7(3) ?
C7 C8 H8 . . 119.7 ?
C9 C8 H8 . . 119.7 ?
C8 C9 C10 . . 120.1(3) ?
C8 C9 C13 . . 118.5(4) ?
C10 C9 C13 . . 121.4(4) ?
C11 C10 C9 . . 117.8(3) ?
C11 C10 C14 . . 120.9(4) ?
C9 C10 C14 . . 121.3(4) ?
C12 C11 C10 . . 122.2(3) ?
C12 C11 H11 . . 118.9 ?
C10 C11 H11 . . 118.9 ?
C11 C12 C7 . . 119.5(3) ?
C11 C12 H12 . . 120.2 ?
C7 C12 H12 . . 120.2 ?
C9 C13 H13A . . 109.5 ?
C9 C13 H13B . . 109.5 ?
H13A C13 H13B . . 109.5 ?
C9 C13 H13C . . 109.5 ?
H13A C13 H13C . . 109.5 ?
H13B C13 H13C . . 109.5 ?
C10 C14 H14A . . 109.5 ?
C10 C14 H14B . . 109.5 ?
H14A C14 H14B . . 109.5 ?
C10 C14 H14C . . 109.5 ?
H14A C14 H14C . . 109.5 ?
H14B C14 H14C . . 109.5 ?

loop_
_geom_bond_atom_site_label_1
_geom_bond_atom_site_label_2
_geom_bond_site_symmetry_2
_geom_bond_distance
_geom_bond_publ_flag
S1 O1 . 1.420(2) ?
S1 O2 . 1.430(2) ?
S1 N1 . 1.621(3) ?
S1 C1 . 1.758(3) ?
N1 C7 . 1.436(4) ?
N1 H1n . 0.85(3) ?
C1 C6 . 1.356(5) ?
C1 C2 . 1.364(4) ?
C2 C3 . 1.379(5) ?
C2 H2 . 0.9300 ?
C3 C4 . 1.351(6) ?
C3 H3 . 0.9300 ?
C4 C5 . 1.363(6) ?
C4 H4 . 0.9300 ?
C5 C6 . 1.384(6) ?
C5 H5 . 0.9300 ?
C6 H6 . 0.9300 ?
C7 C8 . 1.379(4) ?
C7 C12 . 1.381(4) ?
C8 C9 . 1.386(5) ?
C8 H8 . 0.9300 ?
C9 C10 . 1.394(5) ?
C9 C13 . 1.518(6) ?
C10 C11 . 1.392(5) ?
C10 C14 . 1.508(5) ?
C11 C12 . 1.365(5) ?
C11 H11 . 0.9300 ?
C12 H12 . 0.9300 ?
C13 H13A . 0.9600 ?
C13 H13B . 0.9600 ?
C13 H13C . 0.9600 ?
C14 H14A . 0.9600 ?
C14 H14B . 0.9600 ?
C14 H14C . 0.9600 ?

loop_
_geom_hbond_atom_site_label_D
_geom_hbond_atom_site_label_H
_geom_hbond_atom_site_label_A
_geom_hbond_site_symmetry_A
_geom_hbond_distance_DH
_geom_hbond_distance_HA
_geom_hbond_distance_DA
_geom_hbond_angle_DHA
N1 H1n O2 4_545 0.85(3) 2.07(2) 2.921(3) 177(5)

loop_
_geom_torsion_atom_site_label_1
_geom_torsion_atom_site_label_2
_geom_torsion_atom_site_label_3
_geom_torsion_atom_site_label_4
_geom_torsion_site_symmetry_1
_geom_torsion_site_symmetry_2
_geom_torsion_site_symmetry_3
_geom_torsion_site_symmetry_4
_geom_torsion
_geom_torsion_publ_flag
O1 S1 N1 C7 . . . . -176.1(2) ?
O2 S1 N1 C7 . . . . 55.1(3) ?
C1 S1 N1 C7 . . . . -59.7(3) ?
O1 S1 C1 C6 . . . . 19.3(4) ?
O2 S1 C1 C6 . . . . 149.6(3) ?
N1 S1 C1 C6 . . . . -95.0(4) ?
O1 S1 C1 C2 . . . . -158.3(3) ?
O2 S1 C1 C2 . . . . -28.0(3) ?
N1 S1 C1 C2 . . . . 87.4(3) ?
C6 C1 C2 C3 . . . . 0.9(6) ?
S1 C1 C2 C3 . . . . 178.6(3) ?
C1 C2 C3 C4 . . . . 0.1(7) ?
C2 C3 C4 C5 . . . . -2.1(9) ?
C3 C4 C5 C6 . . . . 3.1(10) ?
C2 C1 C6 C5 . . . . 0.1(7) ?
S1 C1 C6 C5 . . . . -177.6(4) ?
C4 C5 C6 C1 . . . . -2.1(9) ?
S1 N1 C7 C8 . . . . -60.8(4) ?
S1 N1 C7 C12 . . . . 123.0(3) ?
C12 C7 C8 C9 . . . . -1.6(4) ?
N1 C7 C8 C9 . . . . -177.7(3) ?
C7 C8 C9 C10 . . . . 1.4(5) ?
C7 C8 C9 C13 . . . . 178.7(3) ?
C8 C9 C10 C11 . . . . -0.5(5) ?
C13 C9 C10 C11 . . . . -177.8(4) ?
C8 C9 C10 C14 . . . . 179.9(3) ?
C13 C9 C10 C14 . . . . 2.6(5) ?
C9 C10 C11 C12 . . . . -0.2(5) ?
C14 C10 C11 C12 . . . . 179.4(3) ?
C10 C11 C12 C7 . . . . -0.1(5) ?
C8 C7 C12 C11 . . . . 0.9(5) ?
N1 C7 C12 C11 . . . . 177.1(3) ?

loop_
_cod_related_entry_id
_cod_related_entry_database
_cod_related_entry_code
1 ChemSpider 502334
